data_4304933
loop_
_publ_author_name
'Hyui Sul Lee'
'Sven-Oliver Hauber'
'Denis Vindu\<s'
'Mark Niemeyer'

_publ_contact_author_address
;
Institut f\"ur Anorganische und Analytische Chemie
Johannes Gutenberg-Universit\"at Mainz
Duesbergweg 10-14
D-55099 Mainz
Germany
;
_publ_contact_author_email niemeyer@uni-mainz.de
_publ_contact_author_name 'Mark Niemeyer'
_publ_section_title
;
Isostructural Potassium and Thallium Salts of Sterically Crowded Triazenes:
A Structural and Computational Study
;
_journal_name_full 'Inorganic Chemistry'
_journal_page_first 4401
_journal_page_last 4412
_journal_paper_doi 10.1021/ic800029z
_journal_volume 47
_journal_year 2008
_chemical_formula_sum 'C42 H54 N3 Tl'
_chemical_formula_weight 805.25
_chemical_melting_point '289-293 deg.C (dec.)'
_chemical_name_systematic
;
((1,3-bis-(2',4',6'-triisopropylbiphenyl-2))(triazenido-N,N'))thallium
;
_space_group_IT_number 2
_symmetry_cell_setting triclinic
_symmetry_space_group_name_Hall '-P 1'
_symmetry_space_group_name_H-M 'P -1'
_atom_sites_solution_hydrogens geom
_atom_sites_solution_primary direct
_atom_sites_solution_secondary difmap
_audit_creation_method SHELXL-97
_cell_angle_alpha 101.603(8)
_cell_angle_beta 104.350(10)
_cell_angle_gamma 90.816(11)
_cell_formula_units_Z 2
_cell_length_a 9.4318(14)
_cell_length_b 14.4350(16)
_cell_length_c 14.8042(15)
_cell_measurement_reflns_used 48
_cell_measurement_temperature 173(2)
_cell_measurement_theta_max 12.5
_cell_measurement_theta_min 6.0
_cell_volume 1908.4(4)
_computing_structure_refinement 'SHELXL-97 (Sheldrick, 1997)'
_computing_structure_solution 'SHELXS-97 (Sheldrick, 1990)'
_diffrn_ambient_temperature 173(2)
_diffrn_measured_fraction_theta_full 0.999
_diffrn_measured_fraction_theta_max 0.999
_diffrn_measurement_device_type 'Siemens P3'
_diffrn_radiation_monochromator graphite
_diffrn_radiation_source 'fine-focus sealed tube'
_diffrn_radiation_type MoK\a
_diffrn_radiation_wavelength 0.71073
_diffrn_reflns_av_R_equivalents 0.0241
_diffrn_reflns_av_sigmaI/netI 0.0332
_diffrn_reflns_limit_h_max 12
_diffrn_reflns_limit_h_min -12
_diffrn_reflns_limit_k_max 19
_diffrn_reflns_limit_k_min -19
_diffrn_reflns_limit_l_max 18
_diffrn_reflns_limit_l_min -19
_diffrn_reflns_number 9757
_diffrn_reflns_theta_full 28.00
_diffrn_reflns_theta_max 28.00
_diffrn_reflns_theta_min 1.82
_diffrn_standards_decay_% 1.5
_diffrn_standards_interval_count 298
_diffrn_standards_number 2
_exptl_absorpt_coefficient_mu 4.263
_exptl_absorpt_correction_T_max 0.4827
_exptl_absorpt_correction_T_min 0.2244
_exptl_absorpt_correction_type psi-scan
_exptl_crystal_colour orange
_exptl_crystal_density_diffrn 1.401
_exptl_crystal_density_method 'not measured'
_exptl_crystal_description prism
_exptl_crystal_F_000 816
_exptl_crystal_size_max 0.50
_exptl_crystal_size_mid 0.45
_exptl_crystal_size_min 0.20
_refine_diff_density_max 0.995
_refine_diff_density_min -1.027
_refine_diff_density_rms 0.097
_refine_ls_extinction_method none
_refine_ls_goodness_of_fit_ref 1.243
_refine_ls_hydrogen_treatment refU
_refine_ls_matrix_type full
_refine_ls_number_parameters 440
_refine_ls_number_reflns 9211
_refine_ls_number_restraints 0
_refine_ls_restrained_S_all 1.243
_refine_ls_R_factor_all 0.0428
_refine_ls_R_factor_gt 0.0329
_refine_ls_shift/su_max 0.003
_refine_ls_shift/su_mean 0.000
_refine_ls_structure_factor_coef Fsqd
_refine_ls_weighting_details 'calc w=1/[\s^2^(Fo^2^)+(0.0355P)^2^] where P=(Fo^2^+2Fc^2^)/3'
_refine_ls_weighting_scheme calc
_refine_ls_wR_factor_gt 0.0744
_refine_ls_wR_factor_ref 0.0778
_reflns_number_gt 8042
_reflns_number_total 9211
_reflns_threshold_expression >2sigma(I)
_cod_data_source_file ic800029z-file003_6.cif
_cod_data_source_block 3a
_cod_database_code 4304933

loop_
_symmetry_equiv_pos_as_xyz
'x, y, z'
'-x, -y, -z'

loop_
_atom_site_label
_atom_site_type_symbol
_atom_site_fract_x
_atom_site_fract_y
_atom_site_fract_z
_atom_site_U_iso_or_equiv
_atom_site_adp_type
_atom_site_occupancy
_atom_site_symmetry_multiplicity
_atom_site_calc_flag
_atom_site_refinement_flags
_atom_site_disorder_assembly
_atom_site_disorder_group
Tl Tl 0.574452(16) 0.746669(9) 0.750711(10) 0.03481(5) Uani 1 1 d . . .
N1 N 0.7361(3) 0.60658(19) 0.7232(2) 0.0281(6) Uani 1 1 d . . .
N2 N 0.8159(3) 0.63634(18) 0.67315(19) 0.0245(5) Uani 1 1 d . . .
N3 N 0.7813(3) 0.72086(18) 0.6614(2) 0.0268(6) Uani 1 1 d . . .
C11 C 0.7616(3) 0.5172(2) 0.7440(2) 0.0249(6) Uani 1 1 d . . .
C12 C 0.6713(3) 0.4857(2) 0.7963(2) 0.0241(6) Uani 1 1 d . . .
C13 C 0.6935(4) 0.3988(2) 0.8232(2) 0.0325(7) Uani 1 1 d . . .
H13A H 0.6332 0.3774 0.8587 0.042(4) Uiso 1 1 calc R . .
C14 C 0.8032(4) 0.3432(2) 0.7987(3) 0.0365(8) Uani 1 1 d . . .
H14A H 0.8189 0.2847 0.8186 0.042(4) Uiso 1 1 calc R . .
C15 C 0.8890(4) 0.3731(2) 0.7457(3) 0.0344(8) Uani 1 1 d . . .
H15A H 0.9623 0.3342 0.7280 0.042(4) Uiso 1 1 calc R . .
C16 C 0.8698(4) 0.4595(2) 0.7176(2) 0.0307(7) Uani 1 1 d . . .
H16A H 0.9293 0.4793 0.6809 0.042(4) Uiso 1 1 calc R . .
C21 C 0.5537(3) 0.5459(2) 0.8224(2) 0.0228(6) Uani 1 1 d . . .
C22 C 0.5812(4) 0.6102(2) 0.9114(2) 0.0251(6) Uani 1 1 d . . .
C23 C 0.4704(4) 0.6662(2) 0.9337(2) 0.0285(7) Uani 1 1 d . . .
H23A H 0.4899 0.7094 0.9937 0.036(3) Uiso 1 1 calc R . .
C24 C 0.3326(4) 0.6609(2) 0.8712(2) 0.0303(7) Uani 1 1 d . B .
C25 C 0.3080(4) 0.5977(2) 0.7844(2) 0.0316(7) Uani 1 1 d . . .
H25A H 0.2141 0.5931 0.7408 0.036(3) Uiso 1 1 calc R . .
C26 C 0.4146(4) 0.5404(2) 0.7580(2) 0.0262(6) Uani 1 1 d . . .
C31 C 0.8516(3) 0.7609(2) 0.6037(2) 0.0247(6) Uani 1 1 d . . .
C32 C 0.8035(3) 0.8484(2) 0.5850(2) 0.0243(6) Uani 1 1 d . . .
C33 C 0.8657(4) 0.8917(2) 0.5271(3) 0.0341(7) Uani 1 1 d . . .
H33A H 0.8339 0.9512 0.5150 0.042(4) Uiso 1 1 calc R . .
C34 C 0.9731(4) 0.8502(3) 0.4864(3) 0.0402(9) Uani 1 1 d . . .
H34A H 1.0131 0.8801 0.4457 0.042(4) Uiso 1 1 calc R . .
C35 C 1.0215(4) 0.7638(3) 0.5063(3) 0.0408(9) Uani 1 1 d . . .
H35A H 1.0958 0.7351 0.4794 0.042(4) Uiso 1 1 calc R . .
C36 C 0.9628(4) 0.7199(2) 0.5643(3) 0.0308(7) Uani 1 1 d . . .
H36A H 0.9976 0.6614 0.5778 0.042(4) Uiso 1 1 calc R . .
C41 C 0.6872(3) 0.8941(2) 0.6285(2) 0.0237(6) Uani 1 1 d . . .
C42 C 0.7272(4) 0.9534(2) 0.7202(2) 0.0278(7) Uani 1 1 d . . .
C43 C 0.6180(4) 0.9944(2) 0.7603(2) 0.0301(7) Uani 1 1 d . . .
H43A H 0.6451 1.0344 0.8221 0.036(3) Uiso 1 1 calc R . .
C44 C 0.4697(4) 0.9782(2) 0.7120(3) 0.0323(7) Uani 1 1 d . . .
C45 C 0.4331(4) 0.9199(2) 0.6225(2) 0.0289(7) Uani 1 1 d . . .
H45A H 0.3325 0.9082 0.5891 0.036(3) Uiso 1 1 calc R . .
C46 C 0.5389(3) 0.8772(2) 0.5790(2) 0.0248(6) Uani 1 1 d . . .
C221 C 0.7311(4) 0.6194(3) 0.9830(2) 0.0325(7) Uani 1 1 d . . .
H22A H 0.8013 0.5831 0.9513 0.036(3) Uiso 1 1 calc R . .
C222 C 0.7912(5) 0.7227(3) 1.0193(4) 0.0601(13) Uani 1 1 d . . .
H22B H 0.8866 0.7258 1.0654 0.090(3) Uiso 1 1 calc R . .
H22C H 0.7228 0.7590 1.0501 0.090(3) Uiso 1 1 calc R . .
H22D H 0.8028 0.7495 0.9655 0.090(3) Uiso 1 1 calc R . .
C223 C 0.7191(6) 0.5782(5) 1.0682(4) 0.0778(19) Uani 1 1 d . . .
H22E H 0.8166 0.5809 1.1121 0.090(3) Uiso 1 1 calc R . .
H22F H 0.6794 0.5122 1.0459 0.090(3) Uiso 1 1 calc R . .
H22G H 0.6537 0.6151 1.1014 0.090(3) Uiso 1 1 calc R . .
C241 C 0.2083(5) 0.7188(3) 0.8946(3) 0.0466(10) Uani 1 1 d . . .
H24A H 0.1648 0.7481 0.8391 0.036(3) Uiso 0.75 1 calc PR A 1
H24B H 0.1227 0.6780 0.8960 0.036(3) Uiso 0.25 1 calc PR A 2
C242 C 0.2553(7) 0.7989(4) 0.9838(4) 0.0805(18) Uani 1 1 d . B .
H24C H 0.3006 0.7721 1.0391 0.090(3) Uiso 1 1 calc R . .
H24D H 0.1692 0.8318 0.9950 0.090(3) Uiso 1 1 calc R . .
H24E H 0.3263 0.8438 0.9743 0.090(3) Uiso 1 1 calc R . .
C243 C 0.0896(6) 0.6588(5) 0.9097(5) 0.0652(19) Uani 0.75 1 d P B 1
H24F H 0.1306 0.6264 0.9616 0.090(3) Uiso 0.75 1 calc PR B 1
H24G H 0.0473 0.6116 0.8510 0.090(3) Uiso 0.75 1 calc PR B 1
H24H H 0.0130 0.6988 0.9263 0.090(3) Uiso 0.75 1 calc PR B 1
C244 C 0.167(3) 0.7797(16) 0.8195(15) 0.079(8) Uani 0.25 1 d P B 2
H24I H 0.0816 0.8146 0.8284 0.090(3) Uiso 0.25 1 calc PR B 2
H24J H 0.1439 0.7388 0.7556 0.090(3) Uiso 0.25 1 calc PR B 2
H24K H 0.2500 0.8247 0.8265 0.090(3) Uiso 0.25 1 calc PR B 2
C261 C 0.3797(4) 0.4707(2) 0.6621(2) 0.0322(7) Uani 1 1 d . . .
H26A H 0.4743 0.4573 0.6446 0.036(3) Uiso 1 1 calc R . .
C262 C 0.2789(6) 0.5085(3) 0.5813(3) 0.0535(11) Uani 1 1 d . . .
H26B H 0.3181 0.5713 0.5800 0.090(3) Uiso 1 1 calc R . .
H26C H 0.1805 0.5132 0.5918 0.090(3) Uiso 1 1 calc R . .
H26D H 0.2737 0.4651 0.5202 0.090(3) Uiso 1 1 calc R . .
C263 C 0.3111(5) 0.3775(3) 0.6706(3) 0.0477(10) Uani 1 1 d . . .
H26E H 0.3794 0.3507 0.7186 0.090(3) Uiso 1 1 calc R . .
H26F H 0.2904 0.3328 0.6088 0.090(3) Uiso 1 1 calc R . .
H26G H 0.2196 0.3891 0.6897 0.090(3) Uiso 1 1 calc R . .
C421 C 0.8866(4) 0.9737(3) 0.7764(3) 0.0368(8) Uani 1 1 d . . .
H42A H 0.9483 0.9369 0.7377 0.036(3) Uiso 1 1 calc R . .
C422 C 0.9134(6) 0.9415(5) 0.8702(4) 0.0802(18) Uani 1 1 d . . .
H42B H 1.0173 0.9541 0.9043 0.090(3) Uiso 1 1 calc R . .
H42C H 0.8869 0.8733 0.8578 0.090(3) Uiso 1 1 calc R . .
H42D H 0.8533 0.9761 0.9093 0.090(3) Uiso 1 1 calc R . .
C423 C 0.9332(5) 1.0779(3) 0.7930(5) 0.0692(16) Uani 1 1 d . . .
H42E H 0.9208 1.0964 0.7314 0.090(3) Uiso 1 1 calc R . .
H42F H 1.0365 1.0892 0.8287 0.090(3) Uiso 1 1 calc R . .
H42G H 0.8726 1.1157 0.8295 0.090(3) Uiso 1 1 calc R . .
C441 C 0.3528(5) 1.0261(3) 0.7564(3) 0.0430(9) Uani 1 1 d . . .
H44A H 0.2556 0.9961 0.7159 0.036(3) Uiso 1 1 calc R . .
C442 C 0.3651(8) 1.0108(6) 0.8555(5) 0.098(2) Uani 1 1 d . . .
H44B H 0.2858 1.0412 0.8799 0.090(3) Uiso 1 1 calc R . .
H44C H 0.4600 1.0386 0.8973 0.090(3) Uiso 1 1 calc R . .
H44D H 0.3573 0.9427 0.8539 0.090(3) Uiso 1 1 calc R . .
C443 C 0.3529(6) 1.1299(3) 0.7543(4) 0.0629(13) Uani 1 1 d . . .
H44E H 0.2741 1.1581 0.7807 0.090(3) Uiso 1 1 calc R . .
H44F H 0.3372 1.1374 0.6882 0.090(3) Uiso 1 1 calc R . .
H44G H 0.4475 1.1617 0.7924 0.090(3) Uiso 1 1 calc R . .
C461 C 0.4905(4) 0.8124(2) 0.4811(2) 0.0302(7) Uani 1 1 d . . .
H46A H 0.5778 0.8053 0.4539 0.036(3) Uiso 1 1 calc R . .
C462 C 0.4388(4) 0.7142(2) 0.4880(3) 0.0395(9) Uani 1 1 d . . .
H46B H 0.5213 0.6844 0.5230 0.090(3) Uiso 1 1 calc R . .
H46C H 0.4010 0.6753 0.4236 0.090(3) Uiso 1 1 calc R . .
H46D H 0.3610 0.7199 0.5216 0.090(3) Uiso 1 1 calc R . .
C463 C 0.3710(4) 0.8532(3) 0.4122(3) 0.0390(8) Uani 1 1 d . . .
H46E H 0.4007 0.9190 0.4139 0.090(3) Uiso 1 1 calc R . .
H46F H 0.2789 0.8512 0.4314 0.090(3) Uiso 1 1 calc R . .
H46G H 0.3570 0.8155 0.3474 0.090(3) Uiso 1 1 calc R . .

loop_
_atom_site_aniso_label
_atom_site_aniso_U_11
_atom_site_aniso_U_22
_atom_site_aniso_U_33
_atom_site_aniso_U_23
_atom_site_aniso_U_13
_atom_site_aniso_U_12
Tl 0.04077(8) 0.03022(7) 0.04395(8) 0.01342(5) 0.02516(6) 0.01368(5)
N1 0.0301(14) 0.0278(13) 0.0327(14) 0.0118(11) 0.0149(12) 0.0084(11)
N2 0.0218(13) 0.0240(12) 0.0273(13) 0.0057(10) 0.0053(11) 0.0027(10)
N3 0.0260(14) 0.0254(13) 0.0334(14) 0.0088(11) 0.0135(12) 0.0062(11)
C11 0.0251(15) 0.0215(14) 0.0258(15) 0.0017(12) 0.0049(13) 0.0043(12)
C12 0.0255(15) 0.0208(14) 0.0234(15) 0.0039(11) 0.0021(12) -0.0003(12)
C13 0.0367(19) 0.0274(16) 0.0338(18) 0.0100(14) 0.0070(15) 0.0019(14)
C14 0.043(2) 0.0225(15) 0.041(2) 0.0077(14) 0.0045(16) 0.0079(14)
C15 0.0357(19) 0.0245(16) 0.0393(19) 0.0016(14) 0.0066(15) 0.0106(14)
C16 0.0272(17) 0.0304(16) 0.0353(18) 0.0036(14) 0.0119(14) 0.0045(13)
C21 0.0243(15) 0.0210(13) 0.0246(15) 0.0053(11) 0.0088(12) -0.0005(11)
C22 0.0267(16) 0.0263(15) 0.0230(15) 0.0069(12) 0.0065(13) -0.0018(12)
C23 0.0326(17) 0.0278(15) 0.0244(15) 0.0003(12) 0.0100(13) 0.0022(13)
C24 0.0324(18) 0.0306(16) 0.0324(17) 0.0083(13) 0.0151(14) 0.0091(14)
C25 0.0243(16) 0.0379(18) 0.0311(17) 0.0058(14) 0.0057(14) 0.0032(14)
C26 0.0267(16) 0.0275(15) 0.0241(15) 0.0045(12) 0.0067(13) -0.0026(13)
C31 0.0204(15) 0.0269(15) 0.0259(15) 0.0028(12) 0.0067(12) -0.0004(12)
C32 0.0197(14) 0.0247(14) 0.0287(16) 0.0073(12) 0.0053(12) 0.0006(12)
C33 0.0338(18) 0.0314(17) 0.042(2) 0.0146(15) 0.0137(16) 0.0000(14)
C34 0.036(2) 0.048(2) 0.045(2) 0.0164(17) 0.0198(17) -0.0039(17)
C35 0.0272(18) 0.050(2) 0.049(2) 0.0056(18) 0.0197(17) 0.0027(16)
C36 0.0250(16) 0.0312(16) 0.0398(19) 0.0083(14) 0.0141(14) 0.0052(13)
C41 0.0273(16) 0.0186(13) 0.0275(15) 0.0078(11) 0.0090(13) 0.0048(12)
C42 0.0342(18) 0.0206(14) 0.0276(16) 0.0057(12) 0.0057(14) 0.0045(13)
C43 0.0373(19) 0.0251(15) 0.0267(16) 0.0020(12) 0.0085(14) 0.0068(14)
C44 0.0355(19) 0.0268(16) 0.0395(19) 0.0109(14) 0.0153(16) 0.0079(14)
C45 0.0239(16) 0.0249(15) 0.0373(18) 0.0071(13) 0.0060(14) 0.0019(12)
C46 0.0247(15) 0.0220(14) 0.0285(16) 0.0063(12) 0.0076(13) 0.0005(12)
C221 0.0279(17) 0.0378(18) 0.0278(17) 0.0033(14) 0.0029(14) -0.0008(14)
C222 0.042(2) 0.047(2) 0.077(3) -0.002(2) 0.002(2) -0.011(2)
C223 0.052(3) 0.121(5) 0.060(3) 0.057(3) -0.015(2) -0.022(3)
C241 0.041(2) 0.056(2) 0.042(2) 0.0034(18) 0.0139(18) 0.0192(19)
C242 0.083(4) 0.093(4) 0.061(3) 0.000(3) 0.021(3) 0.050(3)
C243 0.030(3) 0.088(5) 0.074(4) -0.007(4) 0.026(3) 0.001(3)
C244 0.104(18) 0.079(14) 0.068(13) 0.026(11) 0.038(12) 0.080(14)
C261 0.0315(18) 0.0358(18) 0.0268(16) 0.0008(14) 0.0076(14) -0.0004(14)
C262 0.077(3) 0.046(2) 0.029(2) 0.0048(17) 0.002(2) -0.004(2)
C263 0.064(3) 0.0317(19) 0.041(2) -0.0008(16) 0.008(2) -0.0048(18)
C421 0.0318(19) 0.0341(18) 0.0346(19) -0.0021(15) -0.0024(15) 0.0058(15)
C422 0.059(3) 0.115(5) 0.061(3) 0.042(3) -0.015(3) 0.000(3)
C423 0.039(2) 0.043(2) 0.109(4) 0.011(3) -0.006(3) -0.003(2)
C441 0.040(2) 0.047(2) 0.046(2) 0.0042(18) 0.0214(18) 0.0131(17)
C442 0.096(5) 0.149(6) 0.095(5) 0.069(5) 0.072(4) 0.072(5)
C443 0.072(3) 0.054(3) 0.076(3) 0.014(2) 0.041(3) 0.032(2)
C461 0.0251(16) 0.0308(16) 0.0307(17) 0.0023(13) 0.0031(13) -0.0010(13)
C462 0.039(2) 0.0246(16) 0.045(2) 0.0024(15) -0.0032(17) 0.0006(14)
C463 0.043(2) 0.0358(19) 0.0334(19) 0.0099(15) -0.0001(16) -0.0040(16)

loop_
_atom_type_symbol
_atom_type_description
_atom_type_scat_dispersion_real
_atom_type_scat_dispersion_imag
_atom_type_scat_source
C C 0.0033 0.0016 'International Tables Vol C Tables 4.2.6.8 and 6.1.1.4'
H H 0.0000 0.0000 'International Tables Vol C Tables 4.2.6.8 and 6.1.1.4'
N N 0.0061 0.0033 'International Tables Vol C Tables 4.2.6.8 and 6.1.1.4'
Tl Tl -2.8358 9.6688 'International Tables Vol C Tables 4.2.6.8 and 6.1.1.4'

loop_
_geom_angle_atom_site_label_1
_geom_angle_atom_site_label_2
_geom_angle_atom_site_label_3
_geom_angle
_geom_angle_site_symmetry_1
_geom_angle_site_symmetry_3
_geom_angle_publ_flag
N1 Tl N3 48.42(8) . . ?
N2 N1 C11 116.9(3) . . ?
N2 N1 Tl 101.74(18) . . ?
C11 N1 Tl 141.4(2) . . ?
N1 N2 N3 109.6(2) . . ?
N2 N3 C31 116.7(3) . . ?
N2 N3 Tl 100.28(18) . . ?
C31 N3 Tl 142.8(2) . . ?
N1 C11 C16 124.6(3) . . ?
N1 C11 C12 115.8(3) . . ?
C16 C11 C12 119.6(3) . . ?
C13 C12 C11 119.4(3) . . ?
C13 C12 C21 120.9(3) . . ?
C11 C12 C21 119.7(3) . . ?
C14 C13 C12 120.6(3) . . ?
C15 C14 C13 119.9(3) . . ?
C14 C15 C16 120.9(3) . . ?
C15 C16 C11 119.6(3) . . ?
C26 C21 C22 119.0(3) . . ?
C26 C21 C12 120.5(3) . . ?
C22 C21 C12 120.5(3) . . ?
C23 C22 C21 119.5(3) . . ?
C23 C22 C221 119.7(3) . . ?
C21 C22 C221 120.8(3) . . ?
C24 C23 C22 122.1(3) . . ?
C25 C24 C23 117.6(3) . . ?
C25 C24 C241 119.1(3) . . ?
C23 C24 C241 123.3(3) . . ?
C24 C25 C26 122.9(3) . . ?
C25 C26 C21 119.0(3) . . ?
C25 C26 C261 120.4(3) . . ?
C21 C26 C261 120.6(3) . . ?
C32 C31 N3 115.8(3) . . ?
C32 C31 C36 119.2(3) . . ?
N3 C31 C36 125.0(3) . . ?
C33 C32 C31 119.2(3) . . ?
C33 C32 C41 121.0(3) . . ?
C31 C32 C41 119.8(3) . . ?
C34 C33 C32 121.6(3) . . ?
C33 C34 C35 118.8(3) . . ?
C36 C35 C34 120.8(3) . . ?
C35 C36 C31 120.3(3) . . ?
C46 C41 C42 119.8(3) . . ?
C46 C41 C32 120.4(3) . . ?
C42 C41 C32 119.8(3) . . ?
C43 C42 C41 119.2(3) . . ?
C43 C42 C421 119.2(3) . . ?
C41 C42 C421 121.6(3) . . ?
C42 C43 C44 121.7(3) . . ?
C45 C44 C43 118.1(3) . . ?
C45 C44 C441 121.4(3) . . ?
C43 C44 C441 120.6(3) . . ?
C44 C45 C46 122.4(3) . . ?
C41 C46 C45 118.8(3) . . ?
C41 C46 C461 121.6(3) . . ?
C45 C46 C461 119.6(3) . . ?
C223 C221 C22 109.8(3) . . ?
C223 C221 C222 108.5(4) . . ?
C22 C221 C222 111.9(3) . . ?
C243 C241 C24 112.0(4) . . ?
C243 C241 C244 118.4(12) . . ?
C24 C241 C244 106.4(8) . . ?
C243 C241 C242 106.7(5) . . ?
C24 C241 C242 114.3(4) . . ?
C244 C241 C242 98.5(10) . . ?
C26 C261 C263 110.0(3) . . ?
C26 C261 C262 113.6(3) . . ?
C263 C261 C262 109.6(3) . . ?
C422 C421 C423 110.8(4) . . ?
C422 C421 C42 111.3(4) . . ?
C423 C421 C42 110.9(3) . . ?
C442 C441 C443 111.3(4) . . ?
C442 C441 C44 112.8(4) . . ?
C443 C441 C44 111.3(3) . . ?
C46 C461 C462 111.0(3) . . ?
C46 C461 C463 112.5(3) . . ?
C462 C461 C463 110.2(3) . . ?

loop_
_geom_bond_atom_site_label_1
_geom_bond_atom_site_label_2
_geom_bond_distance
_geom_bond_site_symmetry_2
_geom_bond_publ_flag
Tl N1 2.578(3) . ?
Tl N3 2.607(3) . ?
N1 N2 1.301(4) . ?
N1 C11 1.396(4) . ?
N2 N3 1.301(4) . ?
N3 C31 1.403(4) . ?
C11 C16 1.407(4) . ?
C11 C12 1.410(4) . ?
C12 C13 1.394(4) . ?
C12 C21 1.497(4) . ?
C13 C14 1.393(5) . ?
C14 C15 1.379(5) . ?
C15 C16 1.393(5) . ?
C21 C26 1.408(4) . ?
C21 C22 1.412(4) . ?
C22 C23 1.394(5) . ?
C22 C221 1.527(5) . ?
C23 C24 1.388(5) . ?
C24 C25 1.383(5) . ?
C24 C241 1.519(5) . ?
C25 C26 1.391(5) . ?
C26 C261 1.524(4) . ?
C31 C32 1.403(4) . ?
C31 C36 1.405(4) . ?
C32 C33 1.388(5) . ?
C32 C41 1.501(4) . ?
C33 C34 1.386(5) . ?
C34 C35 1.395(6) . ?
C35 C36 1.375(5) . ?
C41 C46 1.401(5) . ?
C41 C42 1.410(4) . ?
C42 C43 1.394(5) . ?
C42 C421 1.519(5) . ?
C43 C44 1.397(5) . ?
C44 C45 1.378(5) . ?
C44 C441 1.524(5) . ?
C45 C46 1.402(5) . ?
C46 C461 1.516(4) . ?
C221 C223 1.526(6) . ?
C221 C222 1.528(5) . ?
C241 C243 1.493(8) . ?
C241 C244 1.53(2) . ?
C241 C242 1.536(7) . ?
C261 C263 1.526(5) . ?
C261 C262 1.531(6) . ?
C421 C422 1.516(6) . ?
C421 C423 1.516(6) . ?
C441 C442 1.504(7) . ?
C441 C443 1.504(6) . ?
C461 C462 1.523(5) . ?
C461 C463 1.533(5) . ?
